data_7012966
loop_
_publ_author_name
'Gibson, Vernon C.'
'O'Reilly, Rachel K.'
'Wass, Duncan F.'
'White, Andrew J. P.'
'Williams, David J.'

_publ_section_title
;
 Iron complexes bearing iminopyridine and aminopyridine ligands as
 catalysts for atom transfer radical polymerisation
;
_journal_issue 14
_journal_name_full 'Dalton Transactions'
_journal_page_first 2824
_journal_paper_doi 10.1039/b303094f
_journal_year 2003
_chemical_formula_sum 'C36 H44 Cl4 Fe2 N4'
_chemical_formula_weight 786.25
_chemical_name_systematic
; 
? 
;
_space_group_IT_number 14
_symmetry_cell_setting monoclinic
_symmetry_space_group_name_Hall '-P 2yn'
_symmetry_space_group_name_H-M 'P 1 21/n 1'
_atom_sites_solution_hydrogens geom
_atom_sites_solution_primary direct
_atom_sites_solution_secondary difmap
_audit_creation_method SHELXL-97
_cell_angle_alpha 90.00
_cell_angle_beta 107.345(15)
_cell_angle_gamma 90.00
_cell_formula_units_Z 2
_cell_length_a 9.805(2)
_cell_length_b 14.496(2)
_cell_length_c 14.204(2)
_cell_measurement_reflns_used 20
_cell_measurement_temperature 203(2)
_cell_measurement_theta_max 12.55
_cell_measurement_theta_min 4.73
_cell_volume 1927.1(6)
_computing_cell_refinement 'Bruker XSCANS'
_computing_data_collection 'Bruker XSCANS'
_computing_data_reduction 'Bruker SHELXTL'
_computing_molecular_graphics 'Bruker SHELXTL'
_computing_publication_material 'Bruker SHELXTL'
_computing_structure_refinement 'SHELXL-97 (Sheldrick, 1997)'
_computing_structure_solution 'SHELXS-97 (Sheldrick, 1990)'
_diffrn_ambient_temperature 203(2)
_diffrn_measured_fraction_theta_full 0.931
_diffrn_measured_fraction_theta_max 0.931
_diffrn_measurement_device_type 'Bruker P4'
_diffrn_measurement_method '\w scans'
_diffrn_radiation_monochromator graphite
_diffrn_radiation_source 'fine-focus sealed tube'
_diffrn_radiation_type MoK\a
_diffrn_radiation_wavelength 0.71073
_diffrn_reflns_av_R_equivalents 0.0555
_diffrn_reflns_av_sigmaI/netI 0.0524
_diffrn_reflns_limit_h_max 11
_diffrn_reflns_limit_h_min 0
_diffrn_reflns_limit_k_max 17
_diffrn_reflns_limit_k_min 0
_diffrn_reflns_limit_l_max 16
_diffrn_reflns_limit_l_min -16
_diffrn_reflns_number 3355
_diffrn_reflns_theta_full 25.00
_diffrn_reflns_theta_max 25.00
_diffrn_reflns_theta_min 2.06
_diffrn_standards_decay_% 12.17
_diffrn_standards_interval_count 97
_diffrn_standards_number 3
_exptl_absorpt_coefficient_mu 1.060
_exptl_absorpt_correction_T_max 0.9192
_exptl_absorpt_correction_T_min 0.6980
_exptl_absorpt_correction_type 'Lamina [1 0 -1]'
_exptl_crystal_colour Red/brown
_exptl_crystal_density_diffrn 1.355
_exptl_crystal_density_method 'not measured'
_exptl_crystal_description blocks
_exptl_crystal_F_000 816
_exptl_crystal_size_max 0.50
_exptl_crystal_size_mid 0.47
_exptl_crystal_size_min 0.10
_refine_diff_density_max 0.443
_refine_diff_density_min -0.346
_refine_diff_density_rms 0.062
_refine_ls_extinction_method none
_refine_ls_goodness_of_fit_ref 1.028
_refine_ls_hydrogen_treatment mixed
_refine_ls_matrix_type full
_refine_ls_number_parameters 208
_refine_ls_number_reflns 3157
_refine_ls_number_restraints 0
_refine_ls_restrained_S_all 1.028
_refine_ls_R_factor_all 0.0609
_refine_ls_R_factor_gt 0.0413
_refine_ls_shift/su_max 0.001
_refine_ls_shift/su_mean 0.000
_refine_ls_structure_factor_coef Fsqd
_refine_ls_weighting_details 'calc w=1/[\s^2^(Fo^2^)+(0.0471P)^2^+0.2835P] where P=(Fo^2^+2Fc^2^)/3'
_refine_ls_weighting_scheme calc
_refine_ls_wR_factor_gt 0.0927
_refine_ls_wR_factor_ref 0.0990
_reflns_number_gt 2448
_reflns_number_total 3157
_reflns_threshold_expression >2sigma(I)
_cod_data_source_file b303094f.txt
_cod_data_source_block Compound_4
_cod_depositor_comments
;
The following automatic conversions were performed:
'_symmetry_cell_setting' value 'Monoclinic' changed to 'monoclinic'
according to '/home/saulius/struct/CIF-dictionaries/cif_core.dic'
dictionary named 'cif_core.dic' version 2.4.1 from 2010-06-29.

Automatic conversion script
Id: cif_fix_enum 1527 2010-12-29 10:47:43Z saulius 
;
_cod_original_cell_volume 1927.0(6)
_cod_original_sg_symbol_H-M P2(1)/n
_cod_database_code 7012966

loop_
_symmetry_equiv_pos_as_xyz
'x, y, z'
'-x+1/2, y+1/2, -z+1/2'
'-x, -y, -z'
'x-1/2, -y-1/2, z-1/2'

loop_
_atom_site_label
_atom_site_type_symbol
_atom_site_fract_x
_atom_site_fract_y
_atom_site_fract_z
_atom_site_U_iso_or_equiv
_atom_site_adp_type
_atom_site_occupancy
_atom_site_symmetry_multiplicity
_atom_site_calc_flag
_atom_site_refinement_flags
_atom_site_disorder_assembly
_atom_site_disorder_group
Fe Fe 0.59230(5) 0.60578(3) 0.54824(3) 0.02735(14) Uani 1 1 d . . .
Cl1 Cl 0.52775(14) 0.73708(8) 0.45971(8) 0.0599(3) Uani 1 1 d . . .
Cl2 Cl 0.61152(10) 0.47875(7) 0.43707(7) 0.0460(2) Uani 1 1 d . . .
N1 N 0.8214(3) 0.61656(17) 0.59269(18) 0.0272(5) Uani 1 1 d . . .
C2 C 0.9040(4) 0.6050(2) 0.5339(2) 0.0348(7) Uani 1 1 d . . .
H2A H 0.8604 0.5891 0.4675 0.042 Uiso 1 1 calc R . .
C3 C 1.0515(4) 0.6156(3) 0.5665(3) 0.0399(8) Uani 1 1 d . . .
H3A H 1.1061 0.6082 0.5228 0.048 Uiso 1 1 calc R . .
C4 C 1.1161(4) 0.6369(3) 0.6637(3) 0.0425(8) Uani 1 1 d . . .
H4A H 1.2161 0.6421 0.6884 0.051 Uiso 1 1 calc R . .
C5 C 1.0305(4) 0.6508(3) 0.7254(2) 0.0369(7) Uani 1 1 d . . .
H5A H 1.0718 0.6669 0.7920 0.044 Uiso 1 1 calc R . .
C6 C 0.8845(3) 0.6407(2) 0.6872(2) 0.0267(6) Uani 1 1 d . . .
C7 C 0.7870(3) 0.6541(2) 0.7468(2) 0.0286(6) Uani 1 1 d . . .
H7A H 0.8228 0.6717 0.8133 0.034 Uiso 1 1 calc R . .
N7 N 0.6536(3) 0.64160(17) 0.70788(17) 0.0252(5) Uani 1 1 d . . .
C8 C 0.5605(3) 0.6523(2) 0.7696(2) 0.0274(6) Uani 1 1 d . . .
C9 C 0.5365(4) 0.5761(2) 0.8231(2) 0.0325(7) Uani 1 1 d . . .
C10 C 0.4473(4) 0.5882(3) 0.8823(2) 0.0399(8) Uani 1 1 d . . .
H10A H 0.4302 0.5380 0.9192 0.048 Uiso 1 1 calc R . .
C11 C 0.3840(4) 0.6714(3) 0.8880(2) 0.0396(8) Uani 1 1 d . . .
H11A H 0.3251 0.6783 0.9290 0.047 Uiso 1 1 calc R . .
C12 C 0.4071(4) 0.7452(2) 0.8331(3) 0.0378(8) Uani 1 1 d . . .
H12A H 0.3627 0.8019 0.8368 0.045 Uiso 1 1 calc R . .
C13 C 0.4947(4) 0.7371(2) 0.7727(2) 0.0325(7) Uani 1 1 d . . .
C14 C 0.6098(5) 0.4841(2) 0.8206(3) 0.0420(8) Uani 1 1 d . . .
H14A H 0.6414 0.4833 0.7606 0.050 Uiso 1 1 calc R . .
C15 C 0.7446(5) 0.4755(3) 0.9105(3) 0.0552(11) Uani 1 1 d . . .
H15A H 0.8056 0.5288 0.9131 0.083 Uiso 1 1 calc R . .
H15B H 0.7962 0.4199 0.9043 0.083 Uiso 1 1 calc R . .
H15C H 0.7167 0.4725 0.9704 0.083 Uiso 1 1 calc R . .
C16 C 0.5131(6) 0.4014(3) 0.8155(4) 0.0664(13) Uani 1 1 d . . .
H16A H 0.4290 0.4073 0.7587 0.100 Uiso 1 1 calc R . .
H16B H 0.4843 0.3984 0.8751 0.100 Uiso 1 1 calc R . .
H16C H 0.5641 0.3454 0.8094 0.100 Uiso 1 1 calc R . .
C17 C 0.5207(5) 0.8208(2) 0.7161(3) 0.0446(9) Uani 1 1 d . . .
H17A H 0.5788 0.8003 0.6737 0.053 Uiso 1 1 calc R . .
C18 C 0.6092(8) 0.8923(3) 0.7888(4) 0.0817(18) Uani 1 1 d . . .
H18A H 0.6249 0.9461 0.7527 0.123 Uiso 1 1 calc R . .
H18B H 0.7005 0.8656 0.8250 0.123 Uiso 1 1 calc R . .
H18C H 0.5580 0.9104 0.8348 0.123 Uiso 1 1 calc R . .
C19 C 0.3850(7) 0.8604(5) 0.6501(5) 0.099(2) Uani 1 1 d . . .
H19A H 0.3333 0.8130 0.6054 0.148 Uiso 1 1 calc R . .
H19B H 0.4071 0.9111 0.6125 0.148 Uiso 1 1 calc R . .
H19C H 0.3267 0.8828 0.6897 0.148 Uiso 1 1 calc R . .

loop_
_atom_site_aniso_label
_atom_site_aniso_U_11
_atom_site_aniso_U_22
_atom_site_aniso_U_33
_atom_site_aniso_U_23
_atom_site_aniso_U_13
_atom_site_aniso_U_12
Fe 0.0223(2) 0.0365(2) 0.0228(2) -0.00038(17) 0.00602(16) -0.00029(19)
Cl1 0.0659(7) 0.0596(6) 0.0482(5) 0.0227(4) 0.0079(5) 0.0135(5)
Cl2 0.0332(5) 0.0617(5) 0.0510(5) -0.0277(4) 0.0247(4) -0.0170(4)
N1 0.0261(14) 0.0303(13) 0.0269(12) -0.0003(10) 0.0104(10) -0.0022(10)
C2 0.0315(18) 0.0463(18) 0.0292(14) -0.0026(14) 0.0131(13) -0.0045(15)
C3 0.036(2) 0.051(2) 0.0415(17) -0.0053(15) 0.0243(15) -0.0024(16)
C4 0.0265(18) 0.054(2) 0.0486(19) -0.0133(16) 0.0133(16) -0.0041(16)
C5 0.0280(18) 0.0482(19) 0.0345(16) -0.0094(14) 0.0094(14) -0.0007(15)
C6 0.0261(16) 0.0255(13) 0.0292(14) -0.0028(11) 0.0092(12) -0.0021(12)
C7 0.0272(18) 0.0329(15) 0.0262(13) -0.0042(12) 0.0089(13) -0.0024(13)
N7 0.0264(14) 0.0263(11) 0.0251(11) -0.0022(9) 0.0108(10) -0.0018(10)
C8 0.0236(16) 0.0346(15) 0.0238(13) -0.0061(12) 0.0067(11) -0.0044(13)
C9 0.0326(18) 0.0383(16) 0.0293(14) 0.0006(13) 0.0134(13) 0.0010(14)
C10 0.043(2) 0.050(2) 0.0324(16) 0.0049(14) 0.0186(15) -0.0029(16)
C11 0.035(2) 0.059(2) 0.0309(15) -0.0052(15) 0.0179(14) 0.0018(16)
C12 0.036(2) 0.0433(18) 0.0383(17) -0.0073(14) 0.0176(15) 0.0020(15)
C13 0.0344(19) 0.0352(16) 0.0294(15) -0.0073(13) 0.0119(14) -0.0042(14)
C14 0.053(2) 0.0402(18) 0.0429(18) 0.0076(15) 0.0293(17) 0.0047(17)
C15 0.056(3) 0.059(2) 0.057(2) 0.019(2) 0.028(2) 0.022(2)
C16 0.095(4) 0.042(2) 0.075(3) 0.002(2) 0.043(3) -0.007(2)
C17 0.051(2) 0.0377(18) 0.055(2) 0.0036(16) 0.0311(19) 0.0047(17)
C18 0.124(5) 0.044(2) 0.102(4) -0.022(3) 0.071(4) -0.035(3)
C19 0.087(4) 0.110(5) 0.114(5) 0.069(4) 0.053(4) 0.047(4)

loop_
_atom_type_symbol
_atom_type_description
_atom_type_scat_dispersion_real
_atom_type_scat_dispersion_imag
_atom_type_scat_source
C C 0.0033 0.0016 'International Tables Vol C Tables 4.2.6.8 and 6.1.1.4'
H H 0.0000 0.0000 'International Tables Vol C Tables 4.2.6.8 and 6.1.1.4'
N N 0.0061 0.0033 'International Tables Vol C Tables 4.2.6.8 and 6.1.1.4'
Cl Cl 0.1484 0.1585 'International Tables Vol C Tables 4.2.6.8 and 6.1.1.4'
Fe Fe 0.3463 0.8444 'International Tables Vol C Tables 4.2.6.8 and 6.1.1.4'

loop_
_geom_angle_atom_site_label_1
_geom_angle_atom_site_label_2
_geom_angle_atom_site_label_3
_geom_angle
_geom_angle_site_symmetry_1
_geom_angle_site_symmetry_3
_geom_angle_publ_flag
N1 Fe N7 75.11(10) . . ?
N1 Fe Cl1 101.34(8) . . ?
N7 Fe Cl1 108.38(7) . . ?
N1 Fe Cl2 146.47(7) . 3_666 ?
N7 Fe Cl2 90.53(7) . 3_666 ?
Cl1 Fe Cl2 111.98(5) . 3_666 ?
N1 Fe Cl2 88.27(7) . . ?
N7 Fe Cl2 140.90(7) . . ?
Cl1 Fe Cl2 109.49(4) . . ?
Cl2 Fe Cl2 84.22(4) 3_666 . ?
Fe Cl2 Fe 95.78(3) 3_666 . ?
C2 N1 C6 118.1(3) . . ?
C2 N1 Fe 125.6(2) . . ?
C6 N1 Fe 116.2(2) . . ?
N1 C2 C3 122.8(3) . . ?
C4 C3 C2 118.9(3) . . ?
C3 C4 C5 118.7(3) . . ?
C6 C5 C4 119.0(3) . . ?
N1 C6 C5 122.4(3) . . ?
N1 C6 C7 115.1(3) . . ?
C5 C6 C7 122.5(3) . . ?
N7 C7 C6 119.5(3) . . ?
C7 N7 C8 118.2(3) . . ?
C7 N7 Fe 113.9(2) . . ?
C8 N7 Fe 127.82(19) . . ?
C13 C8 C9 121.6(3) . . ?
C13 C8 N7 119.6(3) . . ?
C9 C8 N7 118.8(3) . . ?
C10 C9 C8 117.8(3) . . ?
C10 C9 C14 120.6(3) . . ?
C8 C9 C14 121.5(3) . . ?
C11 C10 C9 121.5(3) . . ?
C10 C11 C12 119.6(3) . . ?
C11 C12 C13 121.3(3) . . ?
C12 C13 C8 118.1(3) . . ?
C12 C13 C17 119.5(3) . . ?
C8 C13 C17 122.3(3) . . ?
C16 C14 C9 113.7(4) . . ?
C16 C14 C15 110.1(3) . . ?
C9 C14 C15 110.2(3) . . ?
C19 C17 C13 112.3(4) . . ?
C19 C17 C18 112.4(5) . . ?
C13 C17 C18 109.5(3) . . ?

loop_
_geom_bond_atom_site_label_1
_geom_bond_atom_site_label_2
_geom_bond_distance
_geom_bond_site_symmetry_2
_geom_bond_publ_flag
Fe N1 2.150(3) . ?
Fe N7 2.227(2) . ?
Fe Cl1 2.2649(11) . ?
Fe Cl2 2.4056(11) 3_666 ?
Fe Cl2 2.4693(10) . ?
Cl2 Fe 2.4056(11) 3_666 ?
N1 C2 1.336(4) . ?
N1 C6 1.346(4) . ?
C2 C3 1.389(5) . ?
C3 C4 1.372(5) . ?
C4 C5 1.397(5) . ?
C5 C6 1.379(5) . ?
C6 C7 1.467(5) . ?
C7 N7 1.272(4) . ?
N7 C8 1.450(4) . ?
C8 C13 1.396(5) . ?
C8 C9 1.399(5) . ?
C9 C10 1.393(5) . ?
C9 C14 1.521(5) . ?
C10 C11 1.370(5) . ?
C11 C12 1.381(5) . ?
C12 C13 1.387(5) . ?
C13 C17 1.519(5) . ?
C14 C16 1.517(6) . ?
C14 C15 1.545(6) . ?
C17 C19 1.495(7) . ?
C17 C18 1.536(6) . ?
